data_4109341
loop_
_publ_author_name
'Brad C. Bailey'
'John C. Huffman'
'Daniel J. Mindiola'

_publ_section_title
;
 Intermolecular Activation of C-X (X = H, O, F) Bonds by a Ti\\tbCtBu
 Linkage
;
_journal_name_full 'Journal of the American Chemical Society'
_journal_page_first 5302
_journal_page_last 5303
_journal_paper_doi 10.1021/ja0684646
_journal_volume 129
_journal_year 2007
_chemical_formula_moiety 'C38 H55 F2 N O P2 Ti'
_chemical_formula_sum 'C38 H55 F2 N O P2 Ti'
_chemical_formula_weight 689.67
_chemical_name_systematic
; 
 ? 
;
_space_group_IT_number 2
_symmetry_cell_setting triclinic
_symmetry_space_group_name_Hall '-P 1'
_symmetry_space_group_name_H-M 'P -1'
_atom_sites_solution_hydrogens geom
_atom_sites_solution_primary direct
_atom_sites_solution_secondary difmap
_audit_creation_method SHELXL-97
_cell_angle_alpha 98.381(2)
_cell_angle_beta 93.990(2)
_cell_angle_gamma 92.012(2)
_cell_formula_units_Z 2
_cell_length_a 9.6334(5)
_cell_length_b 12.3727(7)
_cell_length_c 15.9106(9)
_cell_measurement_reflns_used 1771
_cell_measurement_temperature 121(2)
_cell_measurement_theta_max 28.27
_cell_measurement_theta_min 2.57
_cell_volume 1869.64(18)
_computing_cell_refinement 'SAINT (Bruker, 1999)'
_computing_data_collection 'SMART (Bruker, 1999)'
_computing_data_reduction 'SAINT (Bruker, 1999), XTEL (local package)'
_computing_molecular_graphics 'Reciprocal Net (http://recipnet.org)'
_computing_structure_refinement 'SHELXL-97 (Sheldrick, 1997)'
_computing_structure_solution 'SHELXS-97 (Sheldrick, 1990)'
_diffrn_ambient_temperature 121(2)
_diffrn_detector 'CCD area detector'
_diffrn_detector_area_resol_mean 44.52
_diffrn_detector_type 'Bruker SMART 6000'
_diffrn_measured_fraction_theta_full 0.999
_diffrn_measured_fraction_theta_max 0.999
_diffrn_measurement_details '   0.30 degree frames measured for 5.16 seconds each'
_diffrn_measurement_device 'three-circle goniometer with fixed chi'
_diffrn_measurement_device_type 'Bruker Platform goniometer'
_diffrn_measurement_method '\w scans'
_diffrn_radiation_monochromator graphite
_diffrn_radiation_source 'fine-focus sealed tube'
_diffrn_radiation_type MoK\a
_diffrn_radiation_wavelength 0.71073
_diffrn_reflns_av_R_equivalents 0.0789
_diffrn_reflns_av_sigmaI/netI 0.0900
_diffrn_reflns_limit_h_max 13
_diffrn_reflns_limit_h_min -13
_diffrn_reflns_limit_k_max 17
_diffrn_reflns_limit_k_min -17
_diffrn_reflns_limit_l_max 22
_diffrn_reflns_limit_l_min -22
_diffrn_reflns_number 51975
_diffrn_reflns_theta_full 30.05
_diffrn_reflns_theta_max 30.05
_diffrn_reflns_theta_min 1.95
_diffrn_standards_decay_% 0.0
_exptl_absorpt_coefficient_mu 0.354
_exptl_absorpt_correction_type none
_exptl_crystal_colour orange
_exptl_crystal_density_diffrn 1.225
_exptl_crystal_description 'square plate'
_exptl_crystal_F_000 736
_exptl_crystal_size_max 0.30
_exptl_crystal_size_mid 0.24
_exptl_crystal_size_min 0.12
_refine_diff_density_max 0.570
_refine_diff_density_min -0.356
_refine_diff_density_rms 0.065
_refine_ls_extinction_method none
_refine_ls_goodness_of_fit_ref 0.847
_refine_ls_hydrogen_treatment mixed
_refine_ls_matrix_type full
_refine_ls_number_parameters 626
_refine_ls_number_reflns 10965
_refine_ls_number_restraints 0
_refine_ls_restrained_S_all 0.847
_refine_ls_R_factor_all 0.0837
_refine_ls_R_factor_gt 0.0445
_refine_ls_shift/su_max 0.001
_refine_ls_shift/su_mean 0.000
_refine_ls_structure_factor_coef Fsqd
_refine_ls_weighting_details 'calc w=1/[\s^2^(Fo^2^)+(0.0418P)^2^+0.0000P] where P=(Fo^2^+2Fc^2^)/3'
_refine_ls_weighting_scheme calc
_refine_ls_wR_factor_gt 0.0923
_refine_ls_wR_factor_ref 0.1046
_reflns_number_gt 6294
_reflns_number_total 10965
_reflns_threshold_expression >2sigma(I)
_cod_data_source_file ja0684646si20061126_122318.cif
_cod_data_source_block 06055
_cod_original_cell_volume 1869.63(18)
_cod_original_sg_symbol_Hall '-P 1  '
_cod_original_sg_symbol_H-M 'P -1 '
_cod_database_code 4109341

loop_
_symmetry_equiv_pos_as_xyz
'x, y, z'
'-x, -y, -z'

loop_
_atom_site_label
_atom_site_type_symbol
_atom_site_fract_x
_atom_site_fract_y
_atom_site_fract_z
_atom_site_U_iso_or_equiv
_atom_site_adp_type
_atom_site_occupancy
_atom_site_symmetry_multiplicity
_atom_site_calc_flag
Ti1 Ti 0.25788(4) 0.21984(3) 0.27848(2) 0.02281(9) Uani 1 1 d
P2 P 0.06791(5) 0.36130(4) 0.29788(3) 0.02233(11) Uani 1 1 d
C3 C -0.00027(19) 0.32575(15) 0.18701(11) 0.0208(4) Uani 1 1 d
C4 C -0.0650(2) 0.39668(16) 0.13771(12) 0.0229(4) Uani 1 1 d
C5 C -0.10585(19) 0.36420(16) 0.05208(11) 0.0239(4) Uani 1 1 d
C6 C -0.1784(3) 0.4397(2) -0.00106(15) 0.0317(5) Uani 1 1 d
C7 C -0.0779(2) 0.25873(16) 0.01669(12) 0.0254(4) Uani 1 1 d
C8 C -0.0149(2) 0.18718(17) 0.06409(12) 0.0238(4) Uani 1 1 d
C9 C 0.02374(19) 0.21818(15) 0.15098(11) 0.0211(4) Uani 1 1 d
N10 N 0.09211(16) 0.14786(12) 0.20138(9) 0.0218(3) Uani 1 1 d
C11 C 0.0416(2) 0.03876(15) 0.19360(11) 0.0225(4) Uani 1 1 d
C12 C -0.0961(2) 0.00461(16) 0.16570(12) 0.0252(4) Uani 1 1 d
C13 C -0.1401(2) -0.10367(17) 0.16123(13) 0.0282(4) Uani 1 1 d
C14 C -0.0525(2) -0.18238(16) 0.18470(12) 0.0281(4) Uani 1 1 d
C15 C -0.1023(3) -0.29966(19) 0.17889(18) 0.0377(5) Uani 1 1 d
C16 C 0.0842(2) -0.14826(17) 0.21304(12) 0.0266(4) Uani 1 1 d
C17 C 0.1330(2) -0.04012(15) 0.21740(11) 0.0228(4) Uani 1 1 d
P18 P 0.31146(5) 0.01198(4) 0.24751(3) 0.02538(12) Uani 1 1 d
C19 C 0.1051(2) 0.51043(16) 0.31833(12) 0.0267(4) Uani 1 1 d
C20 C 0.2189(3) 0.54497(19) 0.26557(14) 0.0323(5) Uani 1 1 d
C21 C 0.1479(3) 0.5437(2) 0.41367(14) 0.0382(6) Uani 1 1 d
C22 C -0.0829(2) 0.34059(17) 0.36178(12) 0.0283(4) Uani 1 1 d
C23 C -0.1907(3) 0.4270(2) 0.35799(16) 0.0378(5) Uani 1 1 d
C24 C -0.1521(2) 0.22644(19) 0.33611(15) 0.0317(5) Uani 1 1 d
C25 C 0.4044(2) -0.03270(17) 0.15008(13) 0.0301(5) Uani 1 1 d
C26 C 0.3237(2) 0.0010(2) 0.07275(13) 0.0330(5) Uani 1 1 d
C27 C 0.4338(3) -0.1539(2) 0.13454(16) 0.0388(5) Uani 1 1 d
C28 C 0.3872(2) -0.06973(18) 0.32592(13) 0.0331(5) Uani 1 1 d
C29 C 0.5380(3) -0.0290(3) 0.3498(2) 0.0493(7) Uani 1 1 d
C30 C 0.3056(3) -0.0661(2) 0.40443(15) 0.0459(6) Uani 1 1 d
C31 C 0.3825(2) 0.28610(17) 0.21509(12) 0.0272(4) Uani 1 1 d
C32 C 0.4523(2) 0.32381(17) 0.14113(12) 0.0298(5) Uani 1 1 d
C33 C 0.3449(3) 0.3185(2) 0.06465(14) 0.0345(5) Uani 1 1 d
C34 C 0.5139(3) 0.4416(2) 0.16230(17) 0.0384(5) Uani 1 1 d
C35 C 0.5710(2) 0.2489(2) 0.11706(15) 0.0349(5) Uani 1 1 d
C36 C 0.3254(2) 0.24673(16) 0.41488(12) 0.0275(4) Uani 1 1 d
C37 C 0.4401(2) 0.30944(19) 0.45699(14) 0.0360(5) Uani 1 1 d
C38 C 0.4575(3) 0.3357(2) 0.54547(15) 0.0433(6) Uani 1 1 d
C39 C 0.3598(3) 0.29790(19) 0.59325(13) 0.0390(5) Uani 1 1 d
F40 F 0.37658(16) 0.32106(13) 0.67966(8) 0.0583(4) Uani 1 1 d
C41 C 0.2430(2) 0.23513(17) 0.55778(12) 0.0319(5) Uani 1 1 d
O42 O 0.14818(18) 0.20252(14) 0.61015(9) 0.0460(4) Uani 1 1 d
C43 C 0.1015(3) 0.0904(2) 0.59593(18) 0.0492(7) Uani 1 1 d
C44 C 0.2326(2) 0.21406(16) 0.46900(12) 0.0279(4) Uani 1 1 d
F45 F 0.11430(12) 0.15380(10) 0.43223(7) 0.0366(3) Uani 1 1 d
H46 H -0.0805(19) 0.4677(15) 0.1619(11) 0.018(5) Uiso 1 1 d
H47 H -0.198(3) 0.502(2) 0.0286(17) 0.061(9) Uiso 1 1 d
H48 H -0.264(3) 0.405(2) -0.0283(17) 0.067(8) Uiso 1 1 d
H49 H -0.125(3) 0.460(2) -0.0417(19) 0.073(9) Uiso 1 1 d
H50 H -0.0970(19) 0.2373(14) -0.0389(12) 0.017(5) Uiso 1 1 d
H51 H 0.0065(19) 0.1215(16) 0.0412(12) 0.021(5) Uiso 1 1 d
H52 H -0.1598(18) 0.0582(14) 0.1519(11) 0.011(4) Uiso 1 1 d
H53 H -0.229(2) -0.1231(15) 0.1437(12) 0.021(5) Uiso 1 1 d
H54 H -0.175(3) -0.316(2) 0.146(2) 0.081(11) Uiso 1 1 d
H55 H -0.029(3) -0.349(2) 0.1674(18) 0.074(9) Uiso 1 1 d
H56 H -0.139(3) -0.312(2) 0.230(2) 0.086(11) Uiso 1 1 d
H57 H 0.1434(19) -0.2010(15) 0.2260(11) 0.017(5) Uiso 1 1 d
H58 H 0.0231(19) 0.5475(14) 0.3105(11) 0.017(5) Uiso 1 1 d
H59 H 0.194(2) 0.5291(15) 0.2032(13) 0.024(5) Uiso 1 1 d
H60 H 0.303(2) 0.5116(18) 0.2774(14) 0.039(6) Uiso 1 1 d
H61 H 0.238(2) 0.6216(19) 0.2755(14) 0.042(7) Uiso 1 1 d
H62 H 0.170(2) 0.621(2) 0.4240(15) 0.049(7) Uiso 1 1 d
H63 H 0.230(2) 0.5040(18) 0.4303(14) 0.042(7) Uiso 1 1 d
H64 H 0.069(2) 0.5281(18) 0.4467(14) 0.044(7) Uiso 1 1 d
H65 H -0.039(2) 0.3463(16) 0.4205(13) 0.030(5) Uiso 1 1 d
H66 H -0.156(2) 0.504(2) 0.3807(14) 0.044(7) Uiso 1 1 d
H67 H -0.268(3) 0.4068(19) 0.3894(15) 0.048(7) Uiso 1 1 d
H68 H -0.226(2) 0.4327(18) 0.3013(16) 0.046(7) Uiso 1 1 d
H69 H -0.201(2) 0.2172(16) 0.2815(14) 0.032(6) Uiso 1 1 d
H70 H -0.222(2) 0.2161(17) 0.3755(14) 0.038(6) Uiso 1 1 d
H71 H -0.092(2) 0.1701(18) 0.3392(13) 0.034(6) Uiso 1 1 d
H72 H 0.492(2) 0.0095(16) 0.1600(12) 0.029(6) Uiso 1 1 d
H73 H 0.297(2) 0.0747(17) 0.0807(12) 0.027(6) Uiso 1 1 d
H74 H 0.236(2) -0.0458(16) 0.0603(12) 0.028(5) Uiso 1 1 d
H75 H 0.381(2) -0.0097(17) 0.0225(14) 0.039(6) Uiso 1 1 d
H76 H 0.349(2) -0.1981(17) 0.1309(13) 0.034(6) Uiso 1 1 d
H77 H 0.483(2) -0.1716(18) 0.0808(15) 0.044(7) Uiso 1 1 d
H78 H 0.491(2) -0.1794(17) 0.1809(14) 0.036(6) Uiso 1 1 d
H79 H 0.384(2) -0.1415(17) 0.2998(13) 0.031(6) Uiso 1 1 d
H80 H 0.596(3) -0.036(2) 0.3026(18) 0.062(9) Uiso 1 1 d
H81 H 0.544(3) 0.044(2) 0.3750(16) 0.051(8) Uiso 1 1 d
H82 H 0.578(3) -0.0719(19) 0.3924(15) 0.052(7) Uiso 1 1 d
H83 H 0.346(3) -0.116(2) 0.4404(16) 0.056(7) Uiso 1 1 d
H84 H 0.306(2) 0.005(2) 0.4319(15) 0.044(7) Uiso 1 1 d
H85 H 0.203(3) -0.0909(19) 0.3946(15) 0.047(7) Uiso 1 1 d
H86 H 0.438(2) 0.2966(17) 0.2688(14) 0.036(6) Uiso 1 1 d
H87 H 0.389(2) 0.3463(18) 0.0183(15) 0.047(7) Uiso 1 1 d
H88 H 0.308(2) 0.2429(18) 0.0469(13) 0.034(6) Uiso 1 1 d
H89 H 0.265(2) 0.3650(17) 0.0805(13) 0.031(6) Uiso 1 1 d
H90 H 0.572(3) 0.4624(19) 0.1192(16) 0.052(7) Uiso 1 1 d
H91 H 0.443(2) 0.4965(17) 0.1720(13) 0.033(6) Uiso 1 1 d
H92 H 0.573(2) 0.4471(17) 0.2135(14) 0.038(6) Uiso 1 1 d
H93 H 0.616(2) 0.2758(18) 0.0695(15) 0.047(7) Uiso 1 1 d
H94 H 0.538(2) 0.1704(18) 0.1048(13) 0.031(6) Uiso 1 1 d
H95 H 0.644(2) 0.2539(18) 0.1625(15) 0.047(7) Uiso 1 1 d
H96 H 0.509(2) 0.3381(18) 0.4257(14) 0.038(6) Uiso 1 1 d
H97 H 0.530(3) 0.381(2) 0.5712(15) 0.052(7) Uiso 1 1 d
H98 H 0.170(3) 0.0404(19) 0.5696(15) 0.048(7) Uiso 1 1 d
H99 H 0.028(3) 0.086(2) 0.550(2) 0.092(11) Uiso 1 1 d
H100 H 0.065(3) 0.072(2) 0.6490(17) 0.062(8) Uiso 1 1 d

loop_
_atom_site_aniso_label
_atom_site_aniso_U_11
_atom_site_aniso_U_22
_atom_site_aniso_U_33
_atom_site_aniso_U_23
_atom_site_aniso_U_13
_atom_site_aniso_U_12
Ti1 0.02452(19) 0.02605(19) 0.01639(16) 0.00032(14) -0.00239(13) 0.00047(14)
P2 0.0258(3) 0.0243(3) 0.0153(2) -0.00092(19) -0.00090(19) 0.0005(2)
C3 0.0204(9) 0.0238(10) 0.0173(8) 0.0010(7) 0.0003(7) -0.0017(7)
C4 0.0254(10) 0.0194(10) 0.0231(9) 0.0013(8) 0.0012(8) -0.0006(8)
C5 0.0234(10) 0.0279(10) 0.0211(9) 0.0076(8) -0.0004(8) -0.0042(8)
C6 0.0362(13) 0.0345(13) 0.0251(11) 0.0097(10) -0.0036(10) 0.0015(10)
C7 0.0280(10) 0.0319(11) 0.0151(9) 0.0017(8) -0.0014(8) -0.0046(9)
C8 0.0274(10) 0.0223(10) 0.0195(9) -0.0030(8) 0.0006(8) 0.0001(8)
C9 0.0203(9) 0.0248(10) 0.0177(9) 0.0029(7) 0.0008(7) -0.0017(8)
N10 0.0252(8) 0.0218(8) 0.0173(7) 0.0004(6) -0.0021(6) 0.0012(7)
C11 0.0273(10) 0.0247(10) 0.0144(8) -0.0008(7) 0.0016(7) 0.0009(8)
C12 0.0269(10) 0.0257(10) 0.0221(9) 0.0008(8) 0.0005(8) 0.0015(8)
C13 0.0268(11) 0.0313(11) 0.0247(10) -0.0006(9) 0.0015(9) -0.0043(9)
C14 0.0393(12) 0.0233(10) 0.0209(9) 0.0002(8) 0.0059(9) -0.0024(9)
C15 0.0467(15) 0.0247(12) 0.0405(14) 0.0029(10) 0.0030(12) -0.0066(11)
C16 0.0357(12) 0.0245(10) 0.0195(9) 0.0015(8) 0.0041(8) 0.0047(9)
C17 0.0268(10) 0.0256(10) 0.0151(8) 0.0002(7) 0.0014(7) 0.0017(8)
P18 0.0276(3) 0.0276(3) 0.0196(2) 0.0004(2) -0.0026(2) 0.0041(2)
C19 0.0306(11) 0.0256(10) 0.0221(9) -0.0019(8) 0.0002(8) 0.0019(9)
C20 0.0380(13) 0.0271(12) 0.0304(12) 0.0021(9) -0.0011(10) -0.0033(10)
C21 0.0471(15) 0.0362(14) 0.0263(11) -0.0091(10) 0.0014(11) -0.0079(12)
C22 0.0267(10) 0.0379(12) 0.0190(9) 0.0004(9) 0.0019(8) -0.0007(9)
C23 0.0318(13) 0.0470(15) 0.0343(13) 0.0019(11) 0.0062(11) 0.0050(11)
C24 0.0297(12) 0.0373(13) 0.0273(11) 0.0032(10) 0.0026(10) -0.0024(10)
C25 0.0263(11) 0.0345(12) 0.0273(10) -0.0025(9) 0.0015(9) 0.0015(9)
C26 0.0354(13) 0.0388(14) 0.0231(10) -0.0018(10) 0.0032(9) 0.0014(11)
C27 0.0391(14) 0.0398(14) 0.0358(13) -0.0032(11) 0.0043(11) 0.0112(11)
C28 0.0394(13) 0.0299(12) 0.0286(11) 0.0024(9) -0.0062(9) 0.0082(10)
C29 0.0481(16) 0.0499(17) 0.0476(16) 0.0089(14) -0.0188(14) 0.0081(13)
C30 0.0636(19) 0.0483(16) 0.0277(12) 0.0099(12) -0.0010(12) 0.0192(14)
C31 0.0267(10) 0.0333(11) 0.0204(9) 0.0025(8) -0.0033(8) 0.0004(9)
C32 0.0280(11) 0.0372(12) 0.0241(10) 0.0042(9) 0.0026(8) 0.0000(9)
C33 0.0351(13) 0.0437(14) 0.0265(11) 0.0105(10) 0.0027(10) 0.0023(11)
C34 0.0364(13) 0.0414(14) 0.0376(13) 0.0062(11) 0.0076(11) -0.0053(11)
C35 0.0277(12) 0.0458(15) 0.0317(12) 0.0064(11) 0.0039(10) 0.0007(10)
C36 0.0309(11) 0.0287(11) 0.0217(9) 0.0016(8) -0.0023(8) 0.0032(9)
C37 0.0338(12) 0.0459(14) 0.0270(11) 0.0048(10) -0.0016(10) -0.0070(11)
C38 0.0401(14) 0.0539(16) 0.0303(12) -0.0033(11) -0.0105(11) -0.0109(12)
C39 0.0506(14) 0.0453(14) 0.0174(10) -0.0032(9) -0.0047(10) -0.0015(11)
F40 0.0705(10) 0.0790(11) 0.0183(6) -0.0068(7) -0.0069(6) -0.0150(8)
C41 0.0386(12) 0.0350(12) 0.0214(10) 0.0016(9) 0.0023(9) 0.0021(10)
O42 0.0575(11) 0.0516(11) 0.0276(8) -0.0017(7) 0.0153(8) -0.0066(9)
C43 0.0472(16) 0.0582(18) 0.0398(15) -0.0011(13) 0.0132(13) -0.0143(14)
C44 0.0288(11) 0.0298(11) 0.0231(10) 0.0006(8) -0.0060(8) 0.0019(9)
F45 0.0332(7) 0.0472(8) 0.0270(6) 0.0041(5) -0.0065(5) -0.0092(6)

loop_
_atom_type_symbol
_atom_type_description
_atom_type_scat_dispersion_real
_atom_type_scat_dispersion_imag
_atom_type_scat_source
C C 0.0033 0.0016 'International Tables Vol C Tables 4.2.6.8 and 6.1.1.4'
H H 0.0000 0.0000 'International Tables Vol C Tables 4.2.6.8 and 6.1.1.4'
N N 0.0061 0.0033 'International Tables Vol C Tables 4.2.6.8 and 6.1.1.4'
O O 0.0106 0.0060 'International Tables Vol C Tables 4.2.6.8 and 6.1.1.4'
F F 0.0171 0.0103 'International Tables Vol C Tables 4.2.6.8 and 6.1.1.4'
P P 0.1023 0.0942 'International Tables Vol C Tables 4.2.6.8 and 6.1.1.4'
Ti Ti 0.2776 0.4457 'International Tables Vol C Tables 4.2.6.8 and 6.1.1.4'

loop_
_geom_angle_atom_site_label_1
_geom_angle_atom_site_label_2
_geom_angle_atom_site_label_3
_geom_angle
C31 Ti1 N10 110.35(7)
C31 Ti1 C36 111.72(8)
N10 Ti1 C36 137.87(7)
C31 Ti1 P2 102.36(6)
N10 Ti1 P2 76.17(4)
C36 Ti1 P2 92.66(5)
C31 Ti1 P18 103.48(6)
N10 Ti1 P18 74.74(4)
C36 Ti1 P18 97.53(5)
P2 Ti1 P18 146.26(2)
C31 Ti1 H86 29.0(6)
N10 Ti1 H86 139.0(6)
C36 Ti1 H86 83.1(6)
P2 Ti1 H86 109.1(6)
P18 Ti1 H86 104.0(6)
C3 P2 C19 107.62(9)
C3 P2 C22 105.15(9)
C19 P2 C22 103.79(9)
C3 P2 Ti1 91.94(6)
C19 P2 Ti1 123.69(7)
C22 P2 Ti1 121.51(7)
C4 C3 C9 120.37(16)
C4 C3 P2 125.59(14)
C9 C3 P2 113.97(13)
C5 C4 C3 121.53(18)
C5 C4 H46 118.5(11)
C3 C4 H46 119.9(11)
C7 C5 C4 117.51(17)
C7 C5 C6 120.73(18)
C4 C5 C6 121.77(19)
C5 C6 H47 113.0(17)
C5 C6 H48 110.2(16)
H47 C6 H48 108(2)
C5 C6 H49 112.8(18)
H47 C6 H49 104(2)
H48 C6 H49 109(2)
C8 C7 C5 122.01(18)
C8 C7 H50 118.4(12)
C5 C7 H50 119.5(12)
C7 C8 C9 120.98(18)
C7 C8 H51 122.0(12)
C9 C8 H51 117.0(12)
C8 C9 C3 117.57(17)
C8 C9 N10 122.62(17)
C3 C9 N10 119.71(15)
C11 N10 C9 118.43(15)
C11 N10 Ti1 127.12(12)
C9 N10 Ti1 114.46(12)
C12 C11 N10 123.30(17)
C12 C11 C17 118.19(18)
N10 C11 C17 118.48(17)
C13 C12 C11 120.47(19)
C13 C12 H52 120.8(10)
C11 C12 H52 118.7(10)
C12 C13 C14 122.32(19)
C12 C13 H53 118.5(12)
C14 C13 H53 119.1(12)
C13 C14 C16 117.20(19)
C13 C14 C15 121.4(2)
C16 C14 C15 121.4(2)
C14 C15 H54 114(2)
C14 C15 H55 111.9(17)
H54 C15 H55 113(3)
C14 C15 H56 110.1(18)
H54 C15 H56 98(3)
H55 C15 H56 109(2)
C14 C16 C17 122.16(19)
C14 C16 H57 117.2(11)
C17 C16 H57 120.6(12)
C16 C17 C11 119.64(18)
C16 C17 P18 125.89(15)
C11 C17 P18 114.40(14)
C17 P18 C28 107.74(10)
C17 P18 C25 103.48(9)
C28 P18 C25 103.49(10)
C17 P18 Ti1 97.15(6)
C28 P18 Ti1 125.65(7)
C25 P18 Ti1 116.73(7)
C20 C19 C21 110.23(18)
C20 C19 P2 111.73(15)
C21 C19 P2 108.40(15)
C20 C19 H58 112.5(11)
C21 C19 H58 103.2(11)
P2 C19 H58 110.4(11)
C19 C20 H59 113.3(11)
C19 C20 H60 111.8(13)
H59 C20 H60 108.4(17)
C19 C20 H61 111.9(14)
H59 C20 H61 103.5(17)
H60 C20 H61 107.5(19)
C19 C21 H62 108.5(14)
C19 C21 H63 110.2(13)
H62 C21 H63 109.8(19)
C19 C21 H64 109.2(13)
H62 C21 H64 108.5(19)
H63 C21 H64 110.7(18)
C23 C22 C24 110.14(19)
C23 C22 P2 113.42(16)
C24 C22 P2 111.40(14)
C23 C22 H65 109.6(11)
C24 C22 H65 108.8(12)
P2 C22 H65 103.2(12)
C22 C23 H66 115.3(13)
C22 C23 H67 107.8(14)
H66 C23 H67 109.4(19)
C22 C23 H68 113.2(14)
H66 C23 H68 102.8(19)
H67 C23 H68 108.0(19)
C22 C24 H69 113.0(13)
C22 C24 H70 108.5(12)
H69 C24 H70 105.3(17)
C22 C24 H71 114.1(13)
H69 C24 H71 109.8(18)
H70 C24 H71 105.6(18)
C27 C25 C26 110.90(18)
C27 C25 P18 115.06(16)
C26 C25 P18 109.25(15)
C27 C25 H72 109.0(12)
C26 C25 H72 108.4(12)
P18 C25 H72 103.9(12)
C25 C26 H73 114.2(12)
C25 C26 H74 108.3(11)
H73 C26 H74 106.9(16)
C25 C26 H75 109.7(12)
H73 C26 H75 108.1(17)
H74 C26 H75 109.6(16)
C25 C27 H76 110.9(13)
C25 C27 H77 110.3(13)
H76 C27 H77 109.9(18)
C25 C27 H78 114.6(12)
H76 C27 H78 103.4(17)
H77 C27 H78 107.4(17)
C30 C28 C29 111.1(2)
C30 C28 P18 112.95(16)
C29 C28 P18 108.25(17)
C30 C28 H79 107.3(13)
C29 C28 H79 109.9(13)
P18 C28 H79 107.2(13)
C28 C29 H80 114.3(16)
C28 C29 H81 111.5(15)
H80 C29 H81 108(2)
C28 C29 H82 108.3(14)
H80 C29 H82 108(2)
H81 C29 H82 107(2)
C28 C30 H83 108.4(14)
C28 C30 H84 109.4(15)
H83 C30 H84 113(2)
C28 C30 H85 116.7(13)
H83 C30 H85 105(2)
H84 C30 H85 105(2)
C32 C31 Ti1 162.21(15)
C32 C31 H86 115.4(12)
Ti1 C31 H86 82.0(12)
C31 C32 C35 109.32(18)
C31 C32 C33 109.29(17)
C35 C32 C33 109.55(18)
C31 C32 C34 112.67(17)
C35 C32 C34 107.93(19)
C33 C32 C34 108.04(19)
C32 C33 H87 108.9(14)
C32 C33 H88 110.2(12)
H87 C33 H88 110.9(18)
C32 C33 H89 110.1(12)
H87 C33 H89 108.8(18)
H88 C33 H89 107.9(17)
C32 C34 H90 113.3(14)
C32 C34 H91 113.6(12)
H90 C34 H91 107.8(19)
C32 C34 H92 108.2(13)
H90 C34 H92 106.2(19)
H91 C34 H92 107.3(17)
C32 C35 H93 107.9(13)
C32 C35 H94 111.7(12)
H93 C35 H94 114.1(17)
C32 C35 H95 111.8(14)
H93 C35 H95 104.9(18)
H94 C35 H95 106.3(18)
C44 C36 C37 113.53(18)
C44 C36 Ti1 116.69(14)
C37 C36 Ti1 128.80(16)
C38 C37 C36 122.7(2)
C38 C37 H96 116.7(13)
C36 C37 H96 120.6(13)
C39 C38 C37 118.9(2)
C39 C38 H97 120.1(15)
C37 C38 H97 120.8(15)
F40 C39 C38 119.6(2)
F40 C39 C41 117.6(2)
C38 C39 C41 122.79(19)
O42 C41 C39 119.16(18)
O42 C41 C44 126.18(19)
C39 C41 C44 114.6(2)
C41 O42 C43 117.47(18)
O42 C43 H98 113.8(14)
O42 C43 H99 104.2(18)
H98 C43 H99 101(2)
O42 C43 H100 108.6(15)
H98 C43 H100 116(2)
H99 C43 H100 112(2)
C36 C44 F45 117.14(16)
C36 C44 C41 127.39(19)
F45 C44 C41 115.47(18)

loop_
_geom_bond_atom_site_label_1
_geom_bond_atom_site_label_2
_geom_bond_distance
Ti1 C31 1.863(2)
Ti1 N10 2.0389(15)
Ti1 C36 2.1958(19)
Ti1 P2 2.5794(6)
Ti1 P18 2.6235(6)
Ti1 H86 1.98(2)
P2 C3 1.8245(18)
P2 C19 1.844(2)
P2 C22 1.861(2)
C3 C4 1.395(3)
C3 C9 1.404(3)
C4 C5 1.388(3)
C4 H46 0.928(18)
C5 C7 1.387(3)
C5 C6 1.507(3)
C6 H47 0.87(3)
C6 H48 0.96(3)
C6 H49 0.91(3)
C7 C8 1.375(3)
C7 H50 0.889(18)
C8 C9 1.400(2)
C8 H51 0.878(19)
C9 N10 1.416(2)
N10 C11 1.404(2)
C11 C12 1.400(3)
C11 C17 1.411(3)
C12 C13 1.381(3)
C12 H52 0.957(17)
C13 C14 1.386(3)
C13 H53 0.897(19)
C14 C16 1.393(3)
C14 C15 1.500(3)
C15 H54 0.84(3)
C15 H55 0.96(3)
C15 H56 0.94(3)
C16 C17 1.393(3)
C16 H57 0.917(18)
C17 P18 1.8218(19)
P18 C28 1.845(2)
P18 C25 1.868(2)
C19 C20 1.513(3)
C19 C21 1.536(3)
C19 H58 0.937(18)
C20 H59 0.99(2)
C20 H60 0.94(2)
C20 H61 0.95(2)
C21 H62 0.95(2)
C21 H63 0.98(2)
C21 H64 0.98(2)
C22 C23 1.521(3)
C22 C24 1.528(3)
C22 H65 0.99(2)
C23 H66 1.00(2)
C23 H67 0.97(2)
C23 H68 0.95(2)
C24 H69 0.95(2)
C24 H70 0.97(2)
C24 H71 0.93(2)
C25 C27 1.523(3)
C25 C26 1.527(3)
C25 H72 0.97(2)
C26 H73 0.95(2)
C26 H74 1.00(2)
C26 H75 1.00(2)
C27 H76 0.96(2)
C27 H77 1.01(2)
C27 H78 0.99(2)
C28 C30 1.517(3)
C28 C29 1.525(3)
C28 H79 0.92(2)
C29 H80 0.96(3)
C29 H81 0.93(3)
C29 H82 0.99(3)
C30 H83 0.98(3)
C30 H84 0.93(2)
C30 H85 1.02(2)
C31 C32 1.517(3)
C31 H86 0.97(2)
C32 C35 1.532(3)
C32 C33 1.533(3)
C32 C34 1.535(3)
C33 H87 0.98(2)
C33 H88 0.98(2)
C33 H89 1.00(2)
C34 H90 0.97(3)
C34 H91 0.98(2)
C34 H92 0.95(2)
C35 H93 0.99(2)
C35 H94 1.00(2)
C35 H95 0.97(2)
C36 C44 1.374(3)
C36 C37 1.399(3)
C37 C38 1.395(3)
C37 H96 0.95(2)
C38 C39 1.362(3)
C38 H97 0.92(2)
C39 F40 1.360(2)
C39 C41 1.382(3)
C41 O42 1.367(2)
C41 C44 1.394(3)
O42 C43 1.424(3)
C43 H98 0.99(2)
C43 H99 0.98(3)
C43 H100 0.99(3)
C44 F45 1.384(2)

loop_
_geom_torsion_atom_site_label_1
_geom_torsion_atom_site_label_2
_geom_torsion_atom_site_label_3
_geom_torsion_atom_site_label_4
_geom_torsion
C31 Ti1 P2 C3 73.56(9)
N10 Ti1 P2 C3 -34.66(7)
C36 Ti1 P2 C3 -173.52(8)
P18 Ti1 P2 C3 -65.72(7)
C31 Ti1 P2 C19 -39.18(10)
N10 Ti1 P2 C19 -147.40(9)
C36 Ti1 P2 C19 73.74(9)
P18 Ti1 P2 C19 -178.47(8)
C31 Ti1 P2 C22 -177.32(10)
N10 Ti1 P2 C22 74.46(9)
C36 Ti1 P2 C22 -64.40(9)
P18 Ti1 P2 C22 43.39(9)
C19 P2 C3 C4 -23.65(19)
C22 P2 C3 C4 86.54(18)
Ti1 P2 C3 C4 -150.03(16)
C19 P2 C3 C9 153.22(14)
C22 P2 C3 C9 -96.59(15)
Ti1 P2 C3 C9 26.84(14)
C9 C3 C4 C5 -0.8(3)
P2 C3 C4 C5 175.87(15)
C3 C4 C5 C7 -1.0(3)
C3 C4 C5 C6 178.76(19)
C4 C5 C7 C8 1.4(3)
C6 C5 C7 C8 -178.4(2)
C5 C7 C8 C9 0.1(3)
C7 C8 C9 C3 -2.0(3)
C7 C8 C9 N10 -178.28(18)
C4 C3 C9 C8 2.3(3)
P2 C3 C9 C8 -174.77(14)
C4 C3 C9 N10 178.71(17)
P2 C3 C9 N10 1.7(2)
C8 C9 N10 C11 -45.5(2)
C3 C9 N10 C11 138.30(17)
C8 C9 N10 Ti1 134.27(16)
C3 C9 N10 Ti1 -42.0(2)
C31 Ti1 N10 C11 126.15(15)
C36 Ti1 N10 C11 -57.17(18)
P2 Ti1 N10 C11 -135.58(15)
P18 Ti1 N10 C11 27.14(14)
C31 Ti1 N10 C9 -53.56(14)
C36 Ti1 N10 C9 123.13(13)
P2 Ti1 N10 C9 44.72(11)
P18 Ti1 N10 C9 -152.56(13)
C9 N10 C11 C12 -24.7(3)
Ti1 N10 C11 C12 155.62(14)
C9 N10 C11 C17 157.23(16)
Ti1 N10 C11 C17 -22.5(2)
N10 C11 C12 C13 -178.57(17)
C17 C11 C12 C13 -0.5(3)
C11 C12 C13 C14 0.8(3)
C12 C13 C14 C16 -0.4(3)
C12 C13 C14 C15 -179.7(2)
C13 C14 C16 C17 -0.5(3)
C15 C14 C16 C17 178.8(2)
C14 C16 C17 C11 0.8(3)
C14 C16 C17 P18 -176.26(15)
C12 C11 C17 C16 -0.3(3)
N10 C11 C17 C16 177.84(16)
C12 C11 C17 P18 177.09(14)
N10 C11 C17 P18 -4.7(2)
C16 C17 P18 C28 -32.18(19)
C11 C17 P18 C28 150.58(14)
C16 C17 P18 C25 77.00(18)
C11 C17 P18 C25 -100.24(15)
C16 C17 P18 Ti1 -163.25(15)
C11 C17 P18 Ti1 19.51(13)
C31 Ti1 P18 C17 -128.82(8)
N10 Ti1 P18 C17 -21.05(7)
C36 Ti1 P18 C17 116.63(8)
P2 Ti1 P18 C17 10.24(7)
C31 Ti1 P18 C28 113.27(11)
N10 Ti1 P18 C28 -138.96(10)
C36 Ti1 P18 C28 -1.28(11)
P2 Ti1 P18 C28 -107.67(10)
C31 Ti1 P18 C25 -19.77(10)
N10 Ti1 P18 C25 88.00(9)
C36 Ti1 P18 C25 -134.33(9)
P2 Ti1 P18 C25 119.29(8)
C3 P2 C19 C20 -64.27(17)
C22 P2 C19 C20 -175.40(15)
Ti1 P2 C19 C20 40.47(17)
C3 P2 C19 C21 174.08(15)
C22 P2 C19 C21 62.95(18)
Ti1 P2 C19 C21 -81.19(17)
C3 P2 C22 C23 -72.09(17)
C19 P2 C22 C23 40.83(18)
Ti1 P2 C22 C23 -174.04(13)
C3 P2 C22 C24 52.85(17)
C19 P2 C22 C24 165.77(15)
Ti1 P2 C22 C24 -49.10(17)
C17 P18 C25 C27 -74.83(18)
C28 P18 C25 C27 37.49(19)
Ti1 P18 C25 C27 179.86(14)
C17 P18 C25 C26 50.65(17)
C28 P18 C25 C26 162.97(16)
Ti1 P18 C25 C26 -54.66(17)
C17 P18 C28 C30 -58.1(2)
C25 P18 C28 C30 -167.28(18)
Ti1 P18 C28 C30 54.9(2)
C17 P18 C28 C29 178.44(17)
C25 P18 C28 C29 69.26(19)
Ti1 P18 C28 C29 -68.58(19)
N10 Ti1 C31 C32 -4.2(5)
C36 Ti1 C31 C32 178.2(5)
P2 Ti1 C31 C32 -83.9(5)
P18 Ti1 C31 C32 74.3(5)
Ti1 C31 C32 C35 -99.0(5)
Ti1 C31 C32 C33 20.9(6)
Ti1 C31 C32 C34 141.0(5)
C31 Ti1 C36 C44 171.65(15)
N10 Ti1 C36 C44 -5.0(2)
P2 Ti1 C36 C44 67.22(15)
P18 Ti1 C36 C44 -80.54(15)
C31 Ti1 C36 C37 3.9(2)
N10 Ti1 C36 C37 -172.80(17)
P2 Ti1 C36 C37 -100.58(19)
P18 Ti1 C36 C37 111.66(19)
C44 C36 C37 C38 0.0(3)
Ti1 C36 C37 C38 168.14(19)
C36 C37 C38 C39 0.7(4)
C37 C38 C39 F40 178.8(2)
C37 C38 C39 C41 -0.5(4)
F40 C39 C41 O42 2.1(3)
C38 C39 C41 O42 -178.5(2)
F40 C39 C41 C44 -179.72(19)
C38 C39 C41 C44 -0.4(3)
C39 C41 O42 C43 -132.3(2)
C44 C41 O42 C43 49.8(3)
C37 C36 C44 F45 178.50(17)
Ti1 C36 C44 F45 8.8(2)
C37 C36 C44 C41 -1.1(3)
Ti1 C36 C44 C41 -170.76(17)
O42 C41 C44 C36 179.3(2)
C39 C41 C44 C36 1.3(3)
O42 C41 C44 F45 -0.3(3)
C39 C41 C44 F45 -178.32(18)
